data_7006705
loop_
_publ_author_name
'Benisvy, Laurent'
'Bill, Eckhard'
'Blake, Alexander J.'
'Collison, David'
'Davies, E. Stephen'
'Garner, C. David'
'McArdle, Graeme'
'McInnes, Eric J. L.'
'McMaster, Jonathan'
'Ross, Stephanie H. K.'
'Wilson, Claire'

_publ_section_title
;
 Phenoxyl radicals: H-bonded and coordinated to Cu(II) and Zn(II).
;
_journal_issue 1
_journal_name_full 'Dalton transactions (Cambridge, England : 2003)'
_journal_page_first 258
_journal_page_last 267
_journal_paper_doi 10.1039/b513221p
_journal_year 2006
_chemical_formula_moiety 'C62 H70 Cu N4 O6, 2(C H4 O)'
_chemical_formula_sum 'C64 H78 Cu N4 O8'
_chemical_formula_weight 1094.84
_chemical_name_common (Cu(PhOMeL2)).2MeOH
_chemical_name_systematic
;
?
;
_space_group_IT_number 2
_symmetry_cell_setting triclinic
_symmetry_space_group_name_Hall '-P 1'
_symmetry_space_group_name_H-M 'P -1'
_atom_sites_solution_hydrogens
;
geometrically calculated; delta-F synthesis for OH/MeOH,
one OH could not be located
;
_atom_sites_solution_primary direct
_atom_sites_solution_secondary difmap
_audit_creation_method SHELXL-97
_cell_angle_alpha 102.802(3)
_cell_angle_beta 98.699(3)
_cell_angle_gamma 108.413(3)
_cell_formula_units_Z 2
_cell_length_a 12.9669(8)
_cell_length_b 13.2272(8)
_cell_length_c 18.4793(11)
_cell_measurement_reflns_used 49395
_cell_measurement_temperature 150(2)
_cell_measurement_theta_max 24.5
_cell_measurement_theta_min 1.0
_cell_volume 2847.4(3)
_computing_cell_refinement 'DENZO and COLLECT'
_computing_data_collection 'COLLECT (Hooft, 1998); DENZO (Otwinowski & Minor, 1997)'
_computing_data_reduction 'DENZO and COLLECT'
_computing_publication_material 'SHELXL-97; PLATON (Spek, 2002)'
_computing_structure_refinement 'SHELXL-97 (Sheldrick, 1997)'
_computing_structure_solution 'SHELXS-97 (Sheldrick, 1990)'
_diffrn_ambient_temperature 150(2)
_diffrn_measured_fraction_theta_full 0.934
_diffrn_measured_fraction_theta_max 0.934
_diffrn_measurement_device_type 'Nonius kappaCCD area detector'
_diffrn_measurement_method '\f and \w'
_diffrn_radiation_monochromator graphite
_diffrn_radiation_source 'Nonius FR591 rotating anode'
_diffrn_radiation_type MoK\a
_diffrn_radiation_wavelength 0.71073
_diffrn_reflns_av_R_equivalents 0.126
_diffrn_reflns_av_sigmaI/netI 0.242
_diffrn_reflns_limit_h_max 15
_diffrn_reflns_limit_h_min -14
_diffrn_reflns_limit_k_max 15
_diffrn_reflns_limit_k_min -15
_diffrn_reflns_limit_l_max 17
_diffrn_reflns_limit_l_min -21
_diffrn_reflns_number 43424
_diffrn_reflns_theta_full 24.35
_diffrn_reflns_theta_max 24.35
_diffrn_reflns_theta_min 1.16
_diffrn_standards_decay_% 0
_exptl_absorpt_coefficient_mu 0.443
_exptl_absorpt_correction_type none
_exptl_crystal_colour red
_exptl_crystal_density_diffrn 1.256
_exptl_crystal_density_method 'not measured'
_exptl_crystal_description block
_exptl_crystal_F_000 1166
_exptl_crystal_size_max 0.035
_exptl_crystal_size_mid 0.02
_exptl_crystal_size_min 0.02
_refine_diff_density_max 0.32
_refine_diff_density_min -0.38
_refine_diff_density_rms 0.07
_refine_ls_extinction_method none
_refine_ls_goodness_of_fit_ref 0.946
_refine_ls_hydrogen_treatment 'riding model; rigid rotating group for MeOH'
_refine_ls_matrix_type full
_refine_ls_number_parameters 694
_refine_ls_number_reflns 8694
_refine_ls_number_restraints 36
_refine_ls_restrained_S_all 0.954
_refine_ls_R_factor_all 0.189
_refine_ls_R_factor_gt 0.0677
_refine_ls_shift/su_max 0.001
_refine_ls_shift/su_mean 0.000
_refine_ls_structure_factor_coef Fsqd
_refine_ls_weighting_details 'calc w=1/[\s^2^(Fo^2^)+(0.031P)^2^] where P=(Fo^2^+2Fc^2^)/3'
_refine_ls_weighting_scheme calc
_refine_ls_wR_factor_gt 0.127
_refine_ls_wR_factor_ref 0.173
_reflns_number_gt 3891
_reflns_number_total 17368
_reflns_threshold_expression >2\s(I)
_cod_data_source_file b513221p.txt
_cod_data_source_block CUIMTB
_cod_depositor_comments
;
The following automatic conversions were performed:
'_symmetry_cell_setting' value 'Triclinic' changed to 'triclinic'
according to '/home/saulius/struct/CIF-dictionaries/cif_core.dic'
dictionary named 'cif_core.dic' version 2.4.1 from 2010-06-29.

Automatic conversion script
Id: cif_fix_enum 1527 2010-12-29 10:47:43Z saulius 
;
_cod_database_code 7006705

loop_
_symmetry_equiv_pos_as_xyz
'x, y, z'
'-x, -y, -z'

loop_
_atom_site_aniso_label
_atom_site_aniso_U_11
_atom_site_aniso_U_22
_atom_site_aniso_U_33
_atom_site_aniso_U_23
_atom_site_aniso_U_13
_atom_site_aniso_U_12
Cu1 0.0379(5) 0.0401(5) 0.0419(5) 0.0105(4) 0.0121(4) 0.0122(4)
O1 0.045(3) 0.038(2) 0.048(3) 0.012(2) 0.021(2) 0.015(2)
O2 0.050(3) 0.054(3) 0.062(3) 0.028(3) 0.016(2) 0.021(2)
O3 0.058(3) 0.065(3) 0.074(4) 0.031(3) 0.036(3) 0.039(3)
O1A 0.038(2) 0.033(2) 0.042(3) 0.011(2) 0.017(2) 0.012(2)
O2A 0.044(3) 0.035(3) 0.061(3) 0.005(2) 0.003(2) 0.005(2)
O3A 0.044(3) 0.058(3) 0.053(3) 0.011(2) 0.020(2) 0.013(2)
N2 0.029(3) 0.045(3) 0.041(3) 0.013(3) 0.013(2) 0.011(3)
N5 0.033(3) 0.040(3) 0.039(3) 0.018(3) 0.009(3) 0.015(3)
N2A 0.033(3) 0.041(3) 0.046(4) 0.005(3) 0.009(3) 0.018(3)
N5A 0.035(3) 0.033(3) 0.037(3) 0.007(2) 0.012(3) 0.013(3)
C1 0.031(4) 0.036(4) 0.040(4) 0.008(3) 0.008(3) 0.006(3)
C1A 0.040(4) 0.034(4) 0.044(4) 0.012(3) 0.007(3) 0.018(3)
C3 0.026(4) 0.033(4) 0.041(4) 0.006(3) -0.001(3) 0.008(3)
C3A 0.030(4) 0.034(4) 0.035(4) 0.003(3) 0.006(3) 0.009(3)
C4 0.027(4) 0.034(4) 0.036(4) 0.006(3) 0.004(3) 0.003(3)
C4A 0.034(4) 0.044(4) 0.038(4) 0.014(3) 0.003(3) 0.012(3)
C6 0.028(4) 0.044(4) 0.045(4) 0.009(3) 0.011(3) 0.014(3)
C6A 0.034(4) 0.043(4) 0.033(4) 0.010(3) 0.009(3) 0.012(4)
C7 0.029(4) 0.055(4) 0.054(5) 0.012(4) 0.009(3) 0.025(3)
C7A 0.034(4) 0.041(4) 0.049(5) 0.014(3) 0.006(3) 0.008(4)
C8 0.035(4) 0.045(4) 0.065(5) 0.030(4) 0.017(4) 0.014(3)
C8A 0.033(4) 0.049(5) 0.058(5) 0.016(4) 0.007(3) 0.018(3)
C9 0.046(5) 0.043(4) 0.042(4) 0.015(3) 0.012(3) 0.015(4)
C9A 0.043(4) 0.034(4) 0.041(4) 0.006(3) 0.008(3) 0.007(4)
C10 0.032(4) 0.045(4) 0.045(4) 0.007(4) 0.002(3) 0.007(3)
C10A 0.030(4) 0.050(5) 0.042(4) 0.010(4) 0.005(3) 0.009(4)
C11 0.037(4) 0.035(4) 0.043(4) 0.008(3) 0.008(3) 0.005(3)
C11A 0.034(4) 0.040(4) 0.039(4) 0.008(3) 0.005(3) 0.014(3)
C12 0.029(4) 0.035(4) 0.038(4) 0.012(3) 0.007(3) 0.011(3)
C12A 0.025(4) 0.037(4) 0.035(4) 0.003(3) 0.005(3) 0.001(3)
C13 0.036(4) 0.046(5) 0.051(4) 0.020(4) 0.011(3) 0.020(3)
C13A 0.030(4) 0.046(4) 0.041(4) 0.007(3) 0.004(3) 0.010(3)
C14 0.040(4) 0.047(4) 0.042(4) 0.012(3) 0.006(3) 0.017(4)
C14A 0.031(4) 0.041(4) 0.044(4) 0.007(3) 0.007(3) 0.012(3)
C15 0.043(4) 0.047(5) 0.039(4) 0.012(3) 0.011(3) 0.027(4)
C15A 0.029(4) 0.052(5) 0.037(4) 0.006(4) 0.009(3) 0.010(3)
C16 0.038(4) 0.050(5) 0.051(5) 0.022(4) 0.014(3) 0.013(4)
C16A 0.035(4) 0.046(4) 0.041(4) 0.007(3) 0.002(3) 0.005(3)
C17 0.041(4) 0.041(4) 0.040(4) 0.005(3) 0.005(3) 0.013(4)
C17A 0.032(4) 0.042(4) 0.041(4) 0.002(3) 0.004(3) 0.007(3)
C18 0.031(4) 0.040(4) 0.044(4) 0.012(3) 0.005(3) 0.017(3)
C18A 0.033(4) 0.035(4) 0.031(4) 0.009(3) 0.005(3) 0.006(3)
C19 0.032(4) 0.035(4) 0.042(4) 0.009(3) 0.003(3) 0.005(3)
C19A 0.040(4) 0.040(4) 0.038(4) 0.013(3) 0.011(3) 0.011(4)
C20 0.036(4) 0.034(4) 0.042(4) 0.005(3) 0.009(3) 0.016(3)
C20A 0.035(4) 0.043(4) 0.037(4) 0.014(3) 0.012(3) 0.009(4)
C21 0.043(4) 0.041(4) 0.039(4) 0.006(3) 0.005(3) 0.020(3)
C21A 0.035(4) 0.053(5) 0.033(4) 0.011(3) 0.005(3) 0.002(4)
C22 0.029(4) 0.045(4) 0.037(4) 0.007(3) 0.005(3) 0.013(3)
C22A 0.031(4) 0.051(5) 0.051(5) 0.010(4) 0.007(3) 0.011(4)
C23 0.034(4) 0.043(4) 0.035(4) 0.010(3) 0.005(3) 0.011(3)
C23A 0.035(4) 0.048(4) 0.044(4) 0.007(3) 0.012(3) 0.016(4)
C24 0.056(4) 0.054(4) 0.064(5) 0.026(4) 0.021(4) 0.026(4)
C24A 0.052(5) 0.040(4) 0.074(6) 0.006(4) 0.004(4) 0.002(4)
C25 0.079(5) 0.066(5) 0.062(5) 0.012(4) 0.025(4) 0.044(4)
C25A 0.049(4) 0.066(5) 0.062(5) 0.013(4) 0.029(4) 0.016(4)
C26 0.055(5) 0.048(4) 0.049(5) 0.018(4) 0.020(4) 0.024(4)
C26A 0.044(4) 0.045(4) 0.041(4) 0.012(3) 0.006(3) 0.010(3)
C27 0.061(4) 0.060(5) 0.066(5) 0.025(4) 0.024(4) 0.032(4)
C27A 0.048(4) 0.052(4) 0.070(5) 0.007(4) 0.014(4) -0.001(4)
C28 0.074(5) 0.065(5) 0.042(5) 0.018(4) 0.021(4) 0.029(4)
C28A 0.058(4) 0.044(4) 0.061(5) 0.018(4) 0.015(4) 0.013(4)
C29 0.054(5) 0.047(4) 0.067(5) 0.017(4) 0.024(4) 0.013(4)
C29A 0.056(4) 0.051(4) 0.042(5) 0.008(3) 0.011(4) 0.009(3)
C30 0.036(4) 0.048(4) 0.058(5) 0.015(4) 0.019(4) 0.016(3)
C30A 0.033(4) 0.051(4) 0.055(5) 0.001(4) 0.006(3) 0.001(3)
C31 0.057(5) 0.075(5) 0.097(6) 0.028(5) 0.044(4) 0.027(4)
C32 0.050(5) 0.134(7) 0.119(7) 0.068(6) 0.040(5) 0.051(5)
C33 0.049(5) 0.090(6) 0.101(7) -0.024(5) 0.040(4) 0.006(4)
O1SA 0.046(3) 0.054(3) 0.042(3) 0.008(2) 0.006(2) 0.027(2)
C1SA 0.062(5) 0.071(5) 0.055(5) 0.015(4) 0.010(4) 0.030(4)
O1S 0.077(3) 0.067(3) 0.067(3) 0.022(3) 0.033(3) 0.027(3)
C1S 0.062(5) 0.108(7) 0.058(5) 0.027(5) 0.013(4) 0.044(5)

loop_
_atom_site_label
_atom_site_type_symbol
_atom_site_thermal_displace_type
_atom_site_fract_x
_atom_site_fract_y
_atom_site_fract_z
_atom_site_occupancy
_atom_site_U_iso_or_equiv
_atom_site_calc_flag
_atom_site_refinement_flags
Cu1 Cu Uani 0.56084(6) 0.35591(6) 0.26321(4) 1.000 0.0404(3) . .
O1 O Uani 0.5948(3) 0.2298(3) 0.2213(2) 1.000 0.0426(16) . .
O2 O Uani 0.6930(3) 0.8859(3) -0.0221(2) 1.000 0.0525(17) . .
O3 O Uani 0.2537(3) 0.6415(4) 0.2823(2) 1.000 0.0572(19) . .
O1A O Uani 0.4703(3) 0.2730(3) 0.3186(2) 1.000 0.0370(14) . .
O2A O Uani 0.8050(3) 1.1367(3) 0.5309(2) 1.000 0.0516(17) . .
O3A O Uani 0.9931(3) 0.7062(3) 0.1968(2) 1.000 0.0529(17) . .
N2 N Uani 0.6924(3) 0.4608(4) 0.0969(3) 1.000 0.0383(17) . .
N5 N Uani 0.5935(4) 0.4114(4) 0.1769(3) 1.000 0.0357(17) . .
N2A N Uani 0.5319(4) 0.6047(4) 0.4247(3) 1.000 0.0402(19) . .
N5A N Uani 0.5816(4) 0.4945(4) 0.3407(3) 1.000 0.0350(17) . .
C1 C Uani 0.6680(5) 0.3884(5) 0.1400(4) 1.000 0.038(2) . .
C1A C Uani 0.5028(5) 0.5013(5) 0.3800(4) 1.000 0.038(2) . .
C3 C Uani 0.6337(5) 0.5316(5) 0.1069(3) 1.000 0.036(2) . .
C3A C Uani 0.6322(5) 0.6698(5) 0.4143(3) 1.000 0.035(2) . .
C4 C Uani 0.5706(4) 0.4981(5) 0.1565(3) 1.000 0.035(2) . .
C4A C Uani 0.6632(5) 0.6024(5) 0.3633(3) 1.000 0.039(2) . .
C6 C Uani 0.6466(5) 0.6198(5) 0.0697(3) 1.000 0.039(2) . .
C6A C Uani 0.6802(5) 0.7906(5) 0.4500(3) 1.000 0.037(2) . .
C7 C Uani 0.7503(5) 0.6826(5) 0.0602(3) 1.000 0.044(3) . .
C7A C Uani 0.6123(5) 0.8535(5) 0.4478(3) 1.000 0.043(3) . .
C8 C Uani 0.7613(5) 0.7687(5) 0.0290(4) 1.000 0.045(3) . .
C8A C Uani 0.6556(5) 0.9685(5) 0.4749(4) 1.000 0.046(3) . .
C9 C Uani 0.6704(5) 0.7959(5) 0.0058(4) 1.000 0.043(3) . .
C9A C Uani 0.7704(5) 1.0232(5) 0.5065(3) 1.000 0.042(2) . .
C10 C Uani 0.5658(5) 0.7333(5) 0.0122(3) 1.000 0.044(2) . .
C10A C Uani 0.8375(5) 0.9612(5) 0.5114(3) 1.000 0.043(3) . .
C11 C Uani 0.5550(5) 0.6470(5) 0.0437(3) 1.000 0.041(2) . .
C11A C Uani 0.7925(5) 0.8462(5) 0.4841(3) 1.000 0.039(2) . .
C12 C Uani 0.4891(5) 0.5403(5) 0.1863(3) 1.000 0.034(2) . .
C12A C Uani 0.7565(4) 0.6307(5) 0.3256(3) 1.000 0.036(2) . .
C13 C Uani 0.5099(5) 0.6524(5) 0.2165(3) 1.000 0.042(3) . .
C13A C Uani 0.8119(4) 0.5584(5) 0.3045(3) 1.000 0.041(2) . .
C14 C Uani 0.4341(5) 0.6896(5) 0.2482(3) 1.000 0.043(2) . .
C14A C Uani 0.8934(4) 0.5797(5) 0.2624(3) 1.000 0.040(2) . .
C15 C Uani 0.3331(5) 0.6134(5) 0.2501(3) 1.000 0.040(3) . .
C15A C Uani 0.9188(5) 0.6776(6) 0.2413(3) 1.000 0.042(3) . .
C16 C Uani 0.3090(5) 0.5014(5) 0.2177(3) 1.000 0.045(3) . .
C16A C Uani 0.8684(5) 0.7536(5) 0.2635(3) 1.000 0.045(2) . .
C17 C Uani 0.3854(5) 0.4642(5) 0.1873(3) 1.000 0.043(2) . .
C17A C Uani 0.7893(5) 0.7301(5) 0.3051(3) 1.000 0.042(2) . .
C18 C Uani 0.7166(5) 0.3054(5) 0.1454(3) 1.000 0.038(2) . .
C18A C Uani 0.3960(5) 0.4103(5) 0.3695(3) 1.000 0.035(2) . .
C19 C Uani 0.6745(5) 0.2257(5) 0.1850(3) 1.000 0.039(2) . .
C19A C Uani 0.3832(5) 0.2999(5) 0.3351(3) 1.000 0.040(2) . .
C20 C Uani 0.7211(5) 0.1414(5) 0.1842(3) 1.000 0.038(2) . .
C20A C Uani 0.2764(5) 0.2152(5) 0.3191(3) 1.000 0.039(2) . .
C21 C Uani 0.8066(5) 0.1423(5) 0.1474(3) 1.000 0.041(2) . .
C21A C Uani 0.1903(5) 0.2477(6) 0.3407(3) 1.000 0.044(3) . .
C22 C Uani 0.8538(4) 0.2247(5) 0.1110(3) 1.000 0.038(2) . .
C22A C Uani 0.2018(5) 0.3556(6) 0.3756(4) 1.000 0.046(3) . .
C23 C Uani 0.8062(5) 0.3030(5) 0.1114(3) 1.000 0.039(2) . .
C23A C Uani 0.3063(5) 0.4371(5) 0.3902(3) 1.000 0.043(2) . .
C24 C Uani 0.6046(5) 0.9253(5) -0.0406(4) 1.000 0.054(3) . .
C24A C Uani 0.9210(5) 1.1965(5) 0.5623(4) 1.000 0.062(3) . .
C25 C Uani 0.2686(5) 0.7560(5) 0.3047(4) 1.000 0.065(3) . .
C25A C Uani 1.0245(5) 0.6207(5) 0.1561(4) 1.000 0.059(3) . .
C26 C Uani 0.6767(5) 0.0527(5) 0.2244(4) 1.000 0.048(3) . .
C26A C Uani 0.2568(5) 0.0933(5) 0.2797(4) 1.000 0.045(2) . .
C27 C Uani 0.7394(5) -0.0286(5) 0.2197(4) 1.000 0.058(3) . .
C27A C Uani 0.1360(5) 0.0143(5) 0.2686(4) 1.000 0.063(3) . .
C28 C Uani 0.6899(5) 0.1063(5) 0.3090(3) 1.000 0.058(3) . .
C28A C Uani 0.3353(5) 0.0544(5) 0.3268(4) 1.000 0.055(3) . .
C29 C Uani 0.5507(5) -0.0164(5) 0.1862(4) 1.000 0.056(3) . .
C29A C Uani 0.2799(5) 0.0841(5) 0.1997(3) 1.000 0.053(3) . .
C30 C Uani 0.9528(5) 0.2220(4) 0.0752(3) 1.000 0.046(3) . .
C30A C Uani 0.1043(5) 0.3872(4) 0.3988(3) 1.000 0.053(3) . .
C31 C Uani 1.0115(5) 0.3325(5) 0.0607(4) 1.000 0.072(3) . .
C31A C Uiso 0.1371(6) 0.4343(6) 0.4870(4) 0.700 0.045(2) . .
C32 C Uani 1.0390(5) 0.1986(6) 0.1272(4) 1.000 0.089(4) . .
C32A C Uiso -0.0036(6) 0.2841(6) 0.3781(5) 0.700 0.052(3) . .
C33 C Uani 0.9077(5) 0.1321(5) -0.0004(4) 1.000 0.091(3) . .
C33A C Uiso 0.0849(7) 0.4723(7) 0.3618(5) 0.700 0.052(3) . .
C31' C Uiso 0.135(2) 0.5128(8) 0.4334(13) 0.300 0.124(11) . .
C32' C Uiso 0.0385(18) 0.3219(17) 0.4453(11) 0.300 0.095(9) . .
C33' C Uiso 0.0238(17) 0.3609(19) 0.3196(8) 0.300 0.099(9) . .
O1SA O Uani 0.5785(3) 0.3231(3) 0.4673(2) 1.000 0.0466(17) . .
C1SA C Uani 0.6384(5) 0.2533(5) 0.4801(4) 1.000 0.062(3) . .
O1S O Uani 0.2462(4) 0.5963(4) 0.0497(3) 1.000 0.0678(17) . .
C1S C Uani 0.3026(5) 0.7148(6) 0.0809(4) 1.000 0.072(3) . .
H7AA H Uiso 0.53400 0.81650 0.42710 1.000 0.0510 calc R
H7A H Uiso 0.81420 0.66490 0.07580 1.000 0.0530 calc R
H8A H Uiso 0.83260 0.81020 0.02330 1.000 0.0550 calc R
H10A H Uiso 0.91540 0.99770 0.53370 1.000 0.0510 calc R
H2AA H Uiso 0.49360 0.62780 0.45580 1.000 0.0480 calc R
H8AA H Uiso 0.60770 1.00980 0.47200 1.000 0.0560 calc R
H2A H Uiso 0.73920 0.46200 0.06690 1.000 0.0460 calc R
H13A H Uiso 0.57850 0.70540 0.21530 1.000 0.0510 calc R
H13B H Uiso 0.79370 0.49170 0.31930 1.000 0.0500 calc R
H14A H Uiso 0.93000 0.52900 0.24860 1.000 0.0480 calc R
H14B H Uiso 0.45090 0.76700 0.26870 1.000 0.0520 calc R
H16A H Uiso 0.23840 0.44910 0.21640 1.000 0.0540 calc R
H16B H Uiso 0.88850 0.82140 0.25010 1.000 0.0530 calc R
H17A H Uiso 0.36810 0.38670 0.16670 1.000 0.0520 calc R
H17B H Uiso 0.75550 0.78280 0.32040 1.000 0.0500 calc R
H21A H Uiso 0.83570 0.08460 0.14620 1.000 0.0490 calc R
H21B H Uiso 0.11860 0.19130 0.33060 1.000 0.0540 calc R
H23A H Uiso 0.31750 0.51220 0.41460 1.000 0.0520 calc R
H23B H Uiso 0.83510 0.35890 0.08750 1.000 0.0460 calc R
H24A H Uiso 0.63220 0.98980 -0.05970 1.000 0.0810 calc R
H24B H Uiso 0.57810 0.94690 0.00530 1.000 0.0810 calc R
H24C H Uiso 0.54270 0.86610 -0.08000 1.000 0.0810 calc R
H24D H Uiso 0.93510 1.27640 0.57750 1.000 0.0930 calc R
H24E H Uiso 0.96260 1.18020 0.52390 1.000 0.0930 calc R
H24F H Uiso 0.94550 1.17440 0.60710 1.000 0.0930 calc R
H25A H Uiso 0.20760 0.76530 0.32770 1.000 0.0970 calc R
H25B H Uiso 0.26820 0.78390 0.25980 1.000 0.0970 calc R
H25C H Uiso 0.34040 0.79780 0.34210 1.000 0.0970 calc R
H25D H Uiso 1.07790 0.65150 0.12720 1.000 0.0890 calc R
H25E H Uiso 0.95790 0.56160 0.12070 1.000 0.0890 calc R
H25F H Uiso 1.05950 0.59010 0.19230 1.000 0.0890 calc R
H27A H Uiso 0.81900 0.01260 0.24400 1.000 0.0870 calc R
H27B H Uiso 0.73060 -0.06670 0.16600 1.000 0.0870 calc R
H27C H Uiso 0.70850 -0.08350 0.24620 1.000 0.0870 calc R
H27D H Uiso 0.11790 0.01780 0.31850 1.000 0.0950 calc R
H27E H Uiso 0.12850 -0.06200 0.24330 1.000 0.0950 calc R
H27F H Uiso 0.08440 0.03660 0.23690 1.000 0.0950 calc R
H28A H Uiso 0.76910 0.14950 0.33330 1.000 0.0880 calc R
H28B H Uiso 0.66180 0.04830 0.33370 1.000 0.0880 calc R
H28C H Uiso 0.64710 0.15570 0.31430 1.000 0.0880 calc R
H28D H Uiso 0.41300 0.10320 0.33380 1.000 0.0830 calc R
H28E H Uiso 0.32550 -0.02210 0.30020 1.000 0.0830 calc R
H28F H Uiso 0.31800 0.05700 0.37690 1.000 0.0830 calc R
H29A H Uiso 0.35660 0.13330 0.20430 1.000 0.0800 calc R
H29B H Uiso 0.22710 0.10590 0.16870 1.000 0.0800 calc R
H29C H Uiso 0.27080 0.00710 0.17500 1.000 0.0800 calc R
H29D H Uiso 0.50840 0.03340 0.18870 1.000 0.0840 calc R
H29E H Uiso 0.52200 -0.07130 0.21310 1.000 0.0840 calc R
H29F H Uiso 0.54260 -0.05470 0.13260 1.000 0.0840 calc R
H31A H Uiso 1.07410 0.32800 0.03800 1.000 0.1080 calc R
H31B H Uiso 1.03980 0.39190 0.10910 1.000 0.1080 calc R
H31C H Uiso 0.95840 0.34860 0.02550 1.000 0.1080 calc R
H31D H Uiso 0.20570 0.42330 0.50750 0.700 0.0670 calc R
H31E H Uiso 0.07650 0.39550 0.50820 0.700 0.0670 calc R
H31F H Uiso 0.14980 0.51390 0.50120 0.700 0.0670 calc R
H32A H Uiso 1.10080 0.19660 0.10290 1.000 0.1330 calc R
H32B H Uiso 1.00420 0.12670 0.13630 1.000 0.1330 calc R
H32C H Uiso 1.06780 0.25740 0.17600 1.000 0.1330 calc R
H32D H Uiso -0.00460 0.24890 0.41960 0.700 0.0780 calc R
H32E H Uiso -0.00610 0.23110 0.33080 0.700 0.0780 calc R
H32F H Uiso -0.06870 0.30650 0.37080 0.700 0.0780 calc R
H33A H Uiso 0.96960 0.12830 -0.02400 1.000 0.1370 calc R
H33B H Uiso 0.85410 0.14940 -0.03430 1.000 0.1370 calc R
H33C H Uiso 0.87020 0.06030 0.00810 1.000 0.1370 calc R
H33D H Uiso 0.13200 0.54710 0.39460 0.700 0.0780 calc R
H33E H Uiso 0.00600 0.46440 0.35460 0.700 0.0780 calc R
H33F H Uiso 0.10410 0.46090 0.31210 0.700 0.0780 calc R
H10B H Uiso 0.50200 0.75010 -0.00500 1.000 0.0530 calc R
H11A H Uiso 0.83990 0.80490 0.48910 1.000 0.0460 calc R
H11B H Uiso 0.48300 0.60450 0.04790 1.000 0.0490 calc R
H31G H Uiso 0.18600 0.53760 0.48390 0.300 0.1850 calc R
H31H H Uiso 0.06640 0.52800 0.43840 0.300 0.1850 calc R
H31I H Uiso 0.17070 0.55290 0.39980 0.300 0.1850 calc R
H32G H Uiso 0.08720 0.33610 0.49530 0.300 0.1430 calc R
H32H H Uiso 0.01060 0.24230 0.41840 0.300 0.1430 calc R
H32I H Uiso -0.02480 0.34520 0.45240 0.300 0.1430 calc R
H33G H Uiso -0.04250 0.37840 0.32720 0.300 0.1490 calc R
H33H H Uiso 0.00080 0.28180 0.29230 0.300 0.1490 calc R
H33I H Uiso 0.06250 0.40600 0.28940 0.300 0.1490 calc R
H1SA H Uiso 0.54330 0.30140 0.42130 1.000 0.0710 calc R
H1S4 H Uiso 0.70380 0.27070 0.45810 1.000 0.0930 calc R
H1S5 H Uiso 0.58970 0.17540 0.45590 1.000 0.0930 calc R
H1S6 H Uiso 0.66320 0.26560 0.53520 1.000 0.0930 calc R
H1S1 H Uiso 0.26710 0.74320 0.11980 1.000 0.1080 calc R
H1S2 H Uiso 0.29770 0.75040 0.03990 1.000 0.1080 calc R
H1S3 H Uiso 0.38140 0.73160 0.10410 1.000 0.1080 calc R

loop_
_atom_type_symbol
_atom_type_description
_atom_type_scat_dispersion_real
_atom_type_scat_dispersion_imag
_atom_type_scat_source
C C 0.0033 0.0016 'International Tables Vol C Tables 4.2.6.8 and 6.1.1.4'
Cu Cu 0.3201 1.2651 'International Tables Vol C Tables 4.2.6.8 and 6.1.1.4'
N N 0.0061 0.0033 'International Tables Vol C Tables 4.2.6.8 and 6.1.1.4'
O O 0.0106 0.0060 'International Tables Vol C Tables 4.2.6.8 and 6.1.1.4'
H H 0.0000 0.0000 'International Tables Vol C Tables 4.2.6.8 and 6.1.1.4'

loop_
_geom_angle_atom_site_label_1
_geom_angle_atom_site_label_2
_geom_angle_atom_site_label_3
_geom_angle
_geom_angle_site_symmetry_1
_geom_angle_site_symmetry_2
_geom_angle_site_symmetry_3
_geom_angle_publ_flag
O1 Cu1 O1A 89.40(17) . . . yes
O1 Cu1 N5 89.8(2) . . . yes
O1 Cu1 N5A 155.1(2) . . . yes
O1A Cu1 N5 156.3(2) . . . yes
O1A Cu1 N5A 89.13(19) . . . yes
N5 Cu1 N5A 101.2(2) . . . yes
Cu1 O1 C19 127.6(4) . . . yes
Cu1 O1A C19A 118.0(4) . . . yes
C9 O2 C24 118.1(5) . . . yes
C9A O2A C24A 117.2(5) . . . yes
C15 O3 C25 117.3(5) . . . yes
C15A O3A C25A 117.3(5) . . . yes
C1SA O1SA H1SA 109.45 . . . no
C1 N2 C3 110.8(5) . . . yes
C1A N2A C3A 108.8(5) . . . yes
Cu1 N5 C4 127.8(4) . . . yes
C1 N5 C4 108.4(5) . . . yes
Cu1 N5 C1 121.8(4) . . . yes
Cu1 N5A C4A 133.1(4) . . . yes
C1A N5A C4A 105.5(5) . . . yes
Cu1 N5A C1A 121.2(4) . . . yes
C1 N2 H2A 124.55 . . . no
C3 N2 H2A 124.66 . . . no
C1A N2A H2AA 125.60 . . . no
C3A N2A H2AA 125.57 . . . no
N2 C1 C18 125.9(6) . . . yes
N5 C1 C18 127.1(6) . . . yes
N2 C1 N5 107.0(5) . . . yes
N5A C1A C18A 124.8(6) . . . yes
N2A C1A C18A 125.0(6) . . . yes
N2A C1A N5A 110.0(6) . . . yes
N2 C3 C4 104.3(5) . . . yes
C4 C3 C6 133.2(6) . . . no
N2 C3 C6 122.4(6) . . . yes
C4A C3A C6A 131.5(6) . . . no
N2A C3A C4A 106.6(6) . . . yes
N2A C3A C6A 121.6(6) . . . yes
N5 C4 C12 121.3(5) . . . yes
C3 C4 C12 129.3(6) . . . no
N5 C4 C3 109.4(5) . . . yes
N5A C4A C12A 121.2(5) . . . yes
C3A C4A C12A 129.3(6) . . . no
N5A C4A C3A 109.0(6) . . . yes
C7 C6 C11 117.0(6) . . . no
C3 C6 C11 120.7(6) . . . no
C3 C6 C7 122.3(6) . . . no
C3A C6A C7A 119.9(6) . . . no
C3A C6A C11A 122.3(6) . . . no
C7A C6A C11A 117.7(6) . . . no
C6 C7 C8 121.2(6) . . . no
C6A C7A C8A 121.9(6) . . . no
C7 C8 C9 120.7(6) . . . no
C7A C8A C9A 119.3(6) . . . no
O2 C9 C10 125.3(6) . . . yes
C8 C9 C10 119.6(6) . . . no
O2 C9 C8 115.1(6) . . . yes
O2A C9A C8A 114.8(6) . . . yes
O2A C9A C10A 126.1(6) . . . yes
C8A C9A C10A 119.1(6) . . . no
C9 C10 C11 119.5(6) . . . no
C9A C10A C11A 120.7(6) . . . no
C6 C11 C10 121.9(6) . . . no
C6A C11A C10A 121.2(6) . . . no
C13 C12 C17 117.4(6) . . . no
C4 C12 C13 123.3(6) . . . no
C4 C12 C17 119.2(6) . . . no
C4A C12A C17A 121.0(6) . . . no
C13A C12A C17A 116.6(5) . . . no
C4A C12A C13A 122.3(6) . . . no
C12 C13 C14 122.1(6) . . . no
C12A C13A C14A 122.8(6) . . . no
C13 C14 C15 119.8(6) . . . no
C13A C14A C15A 117.7(6) . . . no
C14 C15 C16 119.0(6) . . . no
O3 C15 C16 116.7(6) . . . yes
O3 C15 C14 124.3(6) . . . yes
O3A C15A C14A 123.7(6) . . . yes
O3A C15A C16A 115.0(6) . . . yes
C14A C15A C16A 121.3(6) . . . no
C15 C16 C17 121.2(6) . . . no
C15A C16A C17A 119.3(6) . . . no
C12 C17 C16 120.4(6) . . . no
C12A C17A C16A 122.2(6) . . . no
C19 C18 C23 119.8(6) . . . no
C1 C18 C23 119.6(6) . . . no
C1 C18 C19 120.5(6) . . . no
C1A C18A C19A 120.2(6) . . . no
C19A C18A C23A 121.1(6) . . . no
C1A C18A C23A 118.6(6) . . . no
O1 C19 C18 121.2(6) . . . yes
C18 C19 C20 117.9(6) . . . no
O1 C19 C20 120.9(5) . . . yes
O1A C19A C20A 119.7(5) . . . yes
O1A C19A C18A 121.3(6) . . . yes
C18A C19A C20A 118.9(6) . . . no
C19 C20 C21 118.9(6) . . . no
C19 C20 C26 119.7(6) . . . no
C21 C20 C26 121.5(6) . . . no
C21A C20A C26A 121.8(6) . . . no
C19A C20A C26A 121.2(6) . . . no
C19A C20A C21A 117.0(6) . . . no
C20 C21 C22 124.0(6) . . . no
C20A C21A C22A 124.8(7) . . . no
C21 C22 C23 115.8(5) . . . no
C21 C22 C30 120.1(5) . . . no
C23 C22 C30 124.1(5) . . . no
C21A C22A C30A 122.8(6) . . . no
C23A C22A C30A 119.8(6) . . . no
C21A C22A C23A 117.3(6) . . . no
C18 C23 C22 123.4(6) . . . no
C18A C23A C22A 120.8(6) . . . no
C27 C26 C29 107.6(5) . . . no
C27 C26 C28 107.1(6) . . . no
C20 C26 C28 110.8(5) . . . no
C28 C26 C29 109.3(6) . . . no
C20 C26 C29 109.7(5) . . . no
C20 C26 C27 112.2(6) . . . no
C20A C26A C27A 113.2(6) . . . no
C20A C26A C28A 109.7(5) . . . no
C20A C26A C29A 109.0(5) . . . no
C27A C26A C28A 108.4(5) . . . no
C28A C26A C29A 109.7(6) . . . no
C27A C26A C29A 106.9(5) . . . no
C22 C30 C32 111.0(5) . . . no
C22 C30 C33 108.0(5) . . . no
C32 C30 C33 110.1(5) . . . no
C31 C30 C32 107.5(5) . . . no
C22 C30 C31 111.5(5) . . . no
C31 C30 C33 108.6(5) . . . no
C22A C30A C32A 111.2(5) . . . no
C22A C30A C31' 113.8(11) . . . no
C22A C30A C32' 117.4(10) . . . no
C22A C30A C33A 110.7(6) . . . no
C31' C30A C32' 110.9(12) . . . no
C31' C30A C33' 103.5(13) . . . no
C32A C30A C33A 110.3(6) . . . no
C22A C30A C33' 102.1(9) . . . no
C31A C30A C32A 107.0(6) . . . no
C32' C30A C33' 107.5(12) . . . no
C22A C30A C31A 106.8(5) . . . no
C31A C30A C33A 110.8(6) . . . no
C6 C7 H7A 119.34 . . . no
C8 C7 H7A 119.48 . . . no
C8A C7A H7AA 119.05 . . . no
C6A C7A H7AA 119.06 . . . no
C7 C8 H8A 119.59 . . . no
C9 C8 H8A 119.70 . . . no
C9A C8A H8AA 120.34 . . . no
C7A C8A H8AA 120.38 . . . no
C9 C10 H10B 120.31 . . . no
C11 C10 H10B 120.15 . . . no
C9A C10A H10A 119.62 . . . no
C11A C10A H10A 119.68 . . . no
C10 C11 H11B 119.02 . . . no
C6 C11 H11B 119.10 . . . no
C10A C11A H11A 119.38 . . . no
C6A C11A H11A 119.39 . . . no
C12 C13 H13A 118.97 . . . no
C14 C13 H13A 118.92 . . . no
C12A C13A H13B 118.67 . . . no
C14A C13A H13B 118.55 . . . no
C15 C14 H14B 120.07 . . . no
C13 C14 H14B 120.17 . . . no
C13A C14A H14A 121.25 . . . no
C15A C14A H14A 121.08 . . . no
C17 C16 H16A 119.40 . . . no
C15 C16 H16A 119.42 . . . no
C15A C16A H16B 120.32 . . . no
C17A C16A H16B 120.34 . . . no
C16 C17 H17A 119.87 . . . no
C12 C17 H17A 119.69 . . . no
C16A C17A H17B 118.86 . . . no
C12A C17A H17B 118.92 . . . no
C22 C21 H21A 117.95 . . . no
C20 C21 H21A 118.03 . . . no
C20A C21A H21B 117.55 . . . no
C22A C21A H21B 117.67 . . . no
C18 C23 H23B 118.36 . . . no
C22 C23 H23B 118.20 . . . no
C22A C23A H23A 119.66 . . . no
C18A C23A H23A 119.55 . . . no
O2 C24 H24A 109.53 . . . no
O2 C24 H24B 109.42 . . . no
H24A C24 H24B 109.49 . . . no
H24A C24 H24C 109.50 . . . no
O2 C24 H24C 109.46 . . . no
H24B C24 H24C 109.42 . . . no
O2A C24A H24E 109.46 . . . no
O2A C24A H24F 109.50 . . . no
H24D C24A H24E 109.44 . . . no
H24D C24A H24F 109.46 . . . no
H24E C24A H24F 109.56 . . . no
O2A C24A H24D 109.41 . . . no
O3 C25 H25A 109.45 . . . no
O3 C25 H25C 109.43 . . . no
H25A C25 H25B 109.57 . . . no
H25A C25 H25C 109.50 . . . no
H25B C25 H25C 109.42 . . . no
O3 C25 H25B 109.46 . . . no
O3A C25A H25D 109.45 . . . no
O3A C25A H25E 109.48 . . . no
H25D C25A H25E 109.44 . . . no
H25D C25A H25F 109.41 . . . no
H25E C25A H25F 109.57 . . . no
O3A C25A H25F 109.47 . . . no
C26 C27 H27A 109.44 . . . no
C26 C27 H27B 109.43 . . . no
H27A C27 H27B 109.57 . . . no
H27A C27 H27C 109.45 . . . no
C26 C27 H27C 109.41 . . . no
H27B C27 H27C 109.52 . . . no
C26A C27A H27E 109.52 . . . no
C26A C27A H27F 109.52 . . . no
C26A C27A H27D 109.48 . . . no
H27D C27A H27F 109.43 . . . no
H27E C27A H27F 109.41 . . . no
H27D C27A H27E 109.47 . . . no
C26 C28 H28B 109.51 . . . no
C26 C28 H28C 109.41 . . . no
H28A C28 H28B 109.54 . . . no
H28A C28 H28C 109.42 . . . no
H28B C28 H28C 109.43 . . . no
C26 C28 H28A 109.52 . . . no
C26A C28A H28D 109.56 . . . no
C26A C28A H28E 109.55 . . . no
H28D C28A H28E 109.46 . . . no
H28D C28A H28F 109.39 . . . no
H28E C28A H28F 109.39 . . . no
C26A C28A H28F 109.48 . . . no
C26 C29 H29E 109.50 . . . no
C26 C29 H29F 109.37 . . . no
C26 C29 H29D 109.47 . . . no
H29D C29 H29F 109.43 . . . no
H29E C29 H29F 109.51 . . . no
H29D C29 H29E 109.56 . . . no
C26A C29A H29B 109.58 . . . no
C26A C29A H29C 109.50 . . . no
H29A C29A H29B 109.45 . . . no
H29A C29A H29C 109.42 . . . no
H29B C29A H29C 109.37 . . . no
C26A C29A H29A 109.51 . . . no
C30 C31 H31A 109.42 . . . no
C30 C31 H31C 109.50 . . . no
H31A C31 H31B 109.49 . . . no
H31A C31 H31C 109.38 . . . no
H31B C31 H31C 109.51 . . . no
C30 C31 H31B 109.53 . . . no
C30A C31' H31H 109.23 . . . no
C30A C31' H31I 109.60 . . . no
H31G C31' H31I 109.89 . . . no
H31H C31' H31I 109.13 . . . no
C30A C31' H31G 109.69 . . . no
H31G C31' H31H 109.27 . . . no
H31D C31A H31F 109.49 . . . no
H31E C31A H31F 109.40 . . . no
C30A C31A H31D 109.49 . . . no
C30A C31A H31F 109.48 . . . no
H31D C31A H31E 109.44 . . . no
C30A C31A H31E 109.54 . . . no
C30 C32 H32B 109.47 . . . no
C30 C32 H32A 109.44 . . . no
H32A C32 H32C 109.52 . . . no
H32A C32 H32B 109.44 . . . no
C30 C32 H32C 109.46 . . . no
H32B C32 H32C 109.49 . . . no
C30A C32' H32G 109.44 . . . no
C30A C32' H32I 109.51 . . . no
H32G C32' H32H 109.47 . . . no
H32H C32' H32I 109.50 . . . no
H32G C32' H32I 109.37 . . . no
C30A C32' H32H 109.54 . . . no
C30A C32A H32F 109.50 . . . no
C30A C32A H32E 109.42 . . . no
H32D C32A H32E 109.43 . . . no
H32D C32A H32F 109.45 . . . no
C30A C32A H32D 109.44 . . . no
H32E C32A H32F 109.59 . . . no
C30 C33 H33C 109.51 . . . no
H33A C33 H33B 109.48 . . . no
C30 C33 H33B 109.49 . . . no
C30 C33 H33A 109.43 . . . no
H33B C33 H33C 109.49 . . . no
H33A C33 H33C 109.43 . . . no
C30A C33' H33I 109.49 . . . no
C30A C33' H33H 109.55 . . . no
H33G C33' H33I 109.42 . . . no
H33H C33' H33I 109.42 . . . no
C30A C33' H33G 109.52 . . . no
H33G C33' H33H 109.44 . . . no
H33D C33A H33F 109.41 . . . no
H33E C33A H33F 109.47 . . . no
H33D C33A H33E 109.45 . . . no
C30A C33A H33D 109.49 . . . no
C30A C33A H33E 109.51 . . . no
C30A C33A H33F 109.50 . . . no
O1SA C1SA H1S4 109.49 . . . no
O1SA C1SA H1S5 109.42 . . . no
O1SA C1SA H1S6 109.48 . . . no
H1S4 C1SA H1S5 109.50 . . . no
H1S4 C1SA H1S6 109.39 . . . no
H1S5 C1SA H1S6 109.55 . . . no
O1S C1S H1S1 109.50 . . . no
O1S C1S H1S2 109.43 . . . no
O1S C1S H1S3 109.55 . . . no
H1S1 C1S H1S2 109.47 . . . no
H1S1 C1S H1S3 109.48 . . . no
H1S2 C1S H1S3 109.38 . . . no

loop_
_geom_bond_atom_site_label_1
_geom_bond_atom_site_label_2
_geom_bond_distance
_geom_bond_site_symmetry_1
_geom_bond_site_symmetry_2
_geom_bond_publ_flag
Cu1 O1 1.890(4) . . yes
Cu1 O1A 1.917(4) . . yes
Cu1 N5 1.946(5) . . yes
Cu1 N5A 1.973(5) . . yes
O1 C19 1.323(8) . . yes
O1A C19A 1.344(8) . . yes
O2 C9 1.366(8) . . yes
O2 C24 1.428(8) . . yes
O2A C9A 1.368(7) . . yes
O2A C24A 1.416(8) . . yes
O3 C15 1.372(8) . . yes
O3 C25 1.420(8) . . yes
O3A C15A 1.377(8) . . yes
O3A C25A 1.420(8) . . yes
O1SA C1SA 1.416(8) . . yes
O1SA H1SA 0.8397 . . no
O1S C1S 1.439(9) . . yes
N2 C1 1.369(9) . . yes
N2 C3 1.381(8) . . yes
N2A C3A 1.383(9) . . yes
N2A C1A 1.332(9) . . yes
N5 C1 1.336(9) . . yes
N5 C4 1.385(8) . . yes
N5A C4A 1.407(8) . . yes
N5A C1A 1.354(9) . . yes
N2 H2A 0.8806 . . no
N2A H2AA 0.8802 . . no
C1 C18 1.442(9) . . no
C1A C18A 1.472(9) . . no
C3 C4 1.372(8) . . no
C3 C6 1.459(9) . . no
C3A C6A 1.468(9) . . no
C3A C4A 1.347(9) . . no
C4 C12 1.464(9) . . no
C4A C12A 1.474(9) . . no
C6 C7 1.400(9) . . no
C6 C11 1.395(9) . . no
C6A C7A 1.391(10) . . no
C6A C11A 1.378(9) . . no
C7 C8 1.365(9) . . no
C7A C8A 1.385(9) . . no
C8 C9 1.373(10) . . no
C8A C9A 1.396(10) . . no
C9 C10 1.386(10) . . no
C9A C10A 1.378(10) . . no
C10 C11 1.371(9) . . no
C10A C11A 1.385(9) . . no
C12 C17 1.408(9) . . no
C12 C13 1.385(9) . . no
C12A C17A 1.403(9) . . no
C12A C13A 1.391(8) . . no
C13 C14 1.380(9) . . no
C13A C14A 1.400(8) . . no
C14 C15 1.389(9) . . no
C14A C15A 1.389(10) . . no
C15 C16 1.382(9) . . no
C15A C16A 1.385(10) . . no
C16 C17 1.376(9) . . no
C16A C17A 1.372(9) . . no
C18 C19 1.430(9) . . no
C18 C23 1.407(9) . . no
C18A C23A 1.400(10) . . no
C18A C19A 1.403(9) . . no
C19 C20 1.425(9) . . no
C19A C20A 1.418(9) . . no
C20 C26 1.533(9) . . no
C20 C21 1.384(9) . . no
C20A C26A 1.536(9) . . no
C20A C21A 1.397(10) . . no
C21 C22 1.429(9) . . no
C21A C22A 1.380(10) . . no
C22 C30 1.537(9) . . no
C22 C23 1.362(9) . . no
C22A C30A 1.541(10) . . no
C22A C23A 1.382(10) . . no
C26 C28 1.526(9) . . no
C26 C27 1.535(10) . . no
C26 C29 1.557(10) . . no
C26A C28A 1.523(10) . . no
C26A C29A 1.539(9) . . no
C26A C27A 1.537(10) . . no
C30 C32 1.515(9) . . no
C30 C33 1.512(9) . . no
C30 C31 1.523(9) . . no
C30A C32' 1.52(2) . . no
C30A C31' 1.537(16) . . no
C30A C31A 1.549(9) . . no
C30A C33A 1.505(11) . . no
C30A C33' 1.561(17) . . no
C30A C32A 1.538(10) . . no
C7 H7A 0.9511 . . no
C7A H7AA 0.9499 . . no
C8 H8A 0.9496 . . no
C8A H8AA 0.9510 . . no
C10 H10B 0.9501 . . no
C10A H10A 0.9493 . . no
C11 H11B 0.9505 . . no
C11A H11A 0.9498 . . no
C13 H13A 0.9498 . . no
C13A H13B 0.9507 . . no
C14 H14B 0.9494 . . no
C14A H14A 0.9497 . . no
C16 H16A 0.9503 . . no
C16A H16B 0.9507 . . no
C17 H17A 0.9498 . . no
C17A H17B 0.9493 . . no
C21 H21A 0.9499 . . no
C21A H21B 0.9505 . . no
C23 H23B 0.9497 . . no
C23A H23A 0.9496 . . no
C24 H24A 0.9794 . . no
C24 H24B 0.9808 . . no
C24 H24C 0.9803 . . no
C24A H24D 0.9799 . . no
C24A H24E 0.9810 . . no
C24A H24F 0.9788 . . no
C25 H25B 0.9799 . . no
C25 H25C 0.9803 . . no
C25 H25A 0.9805 . . no
C25A H25E 0.9802 . . no
C25A H25D 0.9802 . . no
C25A H25F 0.9806 . . no
C27 H27C 0.9802 . . no
C27 H27A 0.9798 . . no
C27 H27B 0.9796 . . no
C27A H27D 0.9803 . . no
C27A H27E 0.9807 . . no
C27A H27F 0.9801 . . no
C28 H28A 0.9792 . . no
C28 H28B 0.9791 . . no
C28 H28C 0.9807 . . no
C28A H28E 0.9804 . . no
C28A H28F 0.9809 . . no
C28A H28D 0.9804 . . no
C29 H29E 0.9788 . . no
C29 H29F 0.9805 . . no
C29 H29D 0.9794 . . no
C29A H29C 0.9805 . . no
C29A H29A 0.9803 . . no
C29A H29B 0.9795 . . no
C31 H31A 0.9802 . . no
C31 H31C 0.9804 . . no
C31 H31B 0.9793 . . no
C31' H31H 0.9848 . . no
C31' H31G 0.9780 . . no
C31' H31I 0.9793 . . no
C31A H31D 0.9799 . . no
C31A H31F 0.9795 . . no
C31A H31E 0.9807 . . no
C32 H32C 0.9805 . . no
C32 H32A 0.9806 . . no
C32 H32B 0.9793 . . no
C32' H32I 0.9800 . . no
C32' H32H 0.9796 . . no
C32' H32G 0.9795 . . no
C32A H32F 0.9797 . . no
C32A H32D 0.9811 . . no
C32A H32E 0.9808 . . no
C33 H33C 0.9801 . . no
C33 H33B 0.9799 . . no
C33 H33A 0.9791 . . no
C33' H33I 0.9810 . . no
C33' H33H 0.9806 . . no
C33' H33G 0.9799 . . no
C33A H33E 0.9800 . . no
C33A H33D 0.9797 . . no
C33A H33F 0.9797 . . no
C1SA H1S5 0.9797 . . no
C1SA H1S6 0.9804 . . no
C1SA H1S4 0.9797 . . no
C1S H1S1 0.9795 . . no
C1S H1S2 0.9809 . . no
C1S H1S3 0.9793 . . no
